data_2218729
loop_
_publ_author_name
'Liu, Jian-Lan'
'Yao, Bing-Qian'
'Zhang, Shao-Ming'

_publ_section_title
;
 Bis(1-amino-4-methylpyridinium)
 bis(1,2-dicyanoethene-1,2-dithiolato-\k^2^<i>S</i>,<i>S</i>')nickelate(II)
;
_journal_coeditor_code HK2475
_journal_issue 7
_journal_name_full 'Acta Crystallographica Section E'
_journal_page_first m970
_journal_paper_doi 10.1107/S1600536808018886
_journal_volume 64
_journal_year 2008
_chemical_formula_iupac '(C6 H9 N2)2 [Ni (C4 N2 S2)2]'
_chemical_formula_moiety '2(C6 H9 N2 +), C8 N4 Ni S4 2-'
_chemical_formula_sum 'C20 H18 N8 Ni S4'
_chemical_formula_weight 557.39
_chemical_name_systematic
;
Bis(1-amino-4-methylpyridinium)
bis(1,2-dicyanoethene-1,2-dithiolato-\k^2^S,S')nicklate(II)
;
_space_group_IT_number 2
_symmetry_cell_setting triclinic
_symmetry_space_group_name_Hall '-P 1'
_symmetry_space_group_name_H-M 'P -1'
_atom_sites_solution_hydrogens geom
_atom_sites_solution_primary direct
_atom_sites_solution_secondary difmap
_audit_creation_method SHELXL-97
_cell_angle_alpha 93.116(7)
_cell_angle_beta 104.519(8)
_cell_angle_gamma 108.813(7)
_cell_formula_units_Z 1
_cell_length_a 7.678(5)
_cell_length_b 9.095(6)
_cell_length_c 9.665(6)
_cell_measurement_reflns_used 2479
_cell_measurement_temperature 296(2)
_cell_measurement_theta_max 22.19
_cell_measurement_theta_min 2.26
_cell_volume 611.7(7)
_computing_cell_refinement 'SMART (Bruker, 2000)'
_computing_data_collection 'SMART (Bruker, 2000)'
_computing_data_reduction 'SAINT (Bruker, 2000)'
_computing_molecular_graphics 'ORTEP-3 for Windows (Farrugia, 1997)'
_computing_publication_material 'SHELXTL (Sheldrick, 2008)'
_computing_structure_refinement 'SHELXL97 (Sheldrick, 2008)'
_computing_structure_solution 'SHELXS97 (Sheldrick, 2008)'
_diffrn_ambient_temperature 296(2)
_diffrn_measured_fraction_theta_full 0.974
_diffrn_measured_fraction_theta_max 0.974
_diffrn_measurement_device_type 'Bruker SMART CCD area-detector'
_diffrn_measurement_method '\f and \w'
_diffrn_radiation_monochromator graphite
_diffrn_radiation_source 'sealed tube'
_diffrn_radiation_type MoK\a
_diffrn_radiation_wavelength 0.71073
_diffrn_reflns_av_R_equivalents 0.1367
_diffrn_reflns_av_sigmaI/netI 0.0807
_diffrn_reflns_limit_h_max 9
_diffrn_reflns_limit_h_min -8
_diffrn_reflns_limit_k_max 10
_diffrn_reflns_limit_k_min -10
_diffrn_reflns_limit_l_max 8
_diffrn_reflns_limit_l_min -11
_diffrn_reflns_number 3040
_diffrn_reflns_theta_full 25.00
_diffrn_reflns_theta_max 25.00
_diffrn_reflns_theta_min 2.20
_exptl_absorpt_coefficient_mu 1.160
_exptl_absorpt_correction_T_max 0.892
_exptl_absorpt_correction_T_min 0.732
_exptl_absorpt_correction_type multi-scan
_exptl_absorpt_process_details '(SADABS; Bruker, 2000)'
_exptl_crystal_colour red
_exptl_crystal_density_diffrn 1.513
_exptl_crystal_density_method 'not measured'
_exptl_crystal_description block
_exptl_crystal_F_000 286
_exptl_crystal_size_max 0.30
_exptl_crystal_size_mid 0.20
_exptl_crystal_size_min 0.10
_refine_diff_density_max 0.819
_refine_diff_density_min -1.482
_refine_ls_extinction_method none
_refine_ls_goodness_of_fit_ref 1.043
_refine_ls_hydrogen_treatment constr
_refine_ls_matrix_type full
_refine_ls_number_parameters 152
_refine_ls_number_reflns 2097
_refine_ls_number_restraints 0
_refine_ls_restrained_S_all 1.043
_refine_ls_R_factor_all 0.0670
_refine_ls_R_factor_gt 0.0651
_refine_ls_shift/su_max 0.000
_refine_ls_shift/su_mean 0.000
_refine_ls_structure_factor_coef Fsqd
_refine_ls_weighting_details 'calc w=1/[\s^2^(Fo^2^)+(0.1404P)^2^] where P=(Fo^2^+2Fc^2^)/3'
_refine_ls_weighting_scheme calc
_refine_ls_wR_factor_gt 0.1702
_refine_ls_wR_factor_ref 0.1734
_reflns_number_gt 1937
_reflns_number_total 2097
_reflns_threshold_expression I>2\s(I)
_cod_data_source_file hk2475.cif
_cod_data_source_block I
_cod_database_code 2218729
_cod_database_fobs_code 2218729

loop_
_symmetry_equiv_pos_as_xyz
'x, y, z'
'-x, -y, -z'

loop_
_atom_site_type_symbol
_atom_site_label
_atom_site_fract_x
_atom_site_fract_y
_atom_site_fract_z
_atom_site_U_iso_or_equiv
_atom_site_adp_type
_atom_site_calc_flag
_atom_site_refinement_flags
_atom_site_occupancy
Ni Ni1 0.5000 1.0000 0.0000 0.0326(2) Uani d S 1
S S1 0.53316(12) 0.82630(9) -0.14377(8) 0.0430(3) Uani d . 1
S S2 0.62570(12) 0.89841(9) 0.18019(8) 0.0441(3) Uani d . 1
N N1 0.3775(6) 0.6494(4) -0.5237(4) 0.0726(10) Uani d . 1
N N2 0.8189(5) 0.9732(4) 0.5790(3) 0.0570(7) Uani d . 1
N N3 0.8790(4) 0.6656(3) 0.8401(3) 0.0463(6) Uani d . 1
N N4 0.8879(5) 0.6838(4) 0.6984(4) 0.0633(8) Uani d . 1
H H4A 0.8169 0.6097 0.6282 0.076 Uiso calc R 1
H H4B 0.9644 0.7692 0.6817 0.076 Uiso calc R 1
C C1 0.4152(4) 0.8525(4) -0.3142(3) 0.0390(6) Uani d . 1
C C2 0.3924(5) 0.7418(4) -0.4332(3) 0.0476(7) Uani d . 1
C C3 0.6515(4) 1.0259(3) 0.3304(3) 0.0373(6) Uani d . 1
C C4 0.7452(4) 0.9981(4) 0.4683(3) 0.0433(7) Uani d . 1
C C5 0.8723(7) 0.6146(5) 1.2737(4) 0.0694(11) Uani d . 1
H H5A 0.9882 0.6007 1.3268 0.104 Uiso calc R 1
H H5B 0.7639 0.5245 1.2731 0.104 Uiso calc R 1
H H5C 0.8615 0.7068 1.3187 0.104 Uiso calc R 1
C C6 0.8775(5) 0.6333(4) 1.1208(4) 0.0488(7) Uani d . 1
C C7 0.7604(5) 0.5155(4) 1.0066(4) 0.0508(7) Uani d . 1
H H7 0.6800 0.4223 1.0251 0.061 Uiso calc R 1
C C8 0.7615(5) 0.5345(4) 0.8667(4) 0.0511(8) Uani d . 1
H H8 0.6802 0.4556 0.7909 0.061 Uiso calc R 1
C C9 0.9972(5) 0.7824(4) 0.9466(4) 0.0516(8) Uani d . 1
H H9 1.0795 0.8726 0.9252 0.062 Uiso calc R 1
C C10 0.9965(5) 0.7687(4) 1.0869(4) 0.0564(9) Uani d . 1
H H10 1.0764 0.8509 1.1601 0.068 Uiso calc R 1

loop_
_atom_site_aniso_label
_atom_site_aniso_U_11
_atom_site_aniso_U_22
_atom_site_aniso_U_33
_atom_site_aniso_U_12
_atom_site_aniso_U_13
_atom_site_aniso_U_23
Ni1 0.0304(3) 0.0274(3) 0.0316(3) 0.0051(2) 0.0022(2) -0.0029(2)
S1 0.0501(5) 0.0389(4) 0.0369(4) 0.0191(3) 0.0041(3) -0.0026(3)
S2 0.0558(5) 0.0376(4) 0.0348(4) 0.0194(4) 0.0031(3) -0.0010(3)
N1 0.091(3) 0.058(2) 0.0556(18) 0.0214(18) 0.0098(17) -0.0172(15)
N2 0.0604(18) 0.0588(18) 0.0416(15) 0.0165(14) 0.0021(12) 0.0067(12)
N3 0.0428(14) 0.0357(13) 0.0576(15) 0.0130(11) 0.0119(11) -0.0003(11)
N4 0.078(2) 0.0500(17) 0.0605(18) 0.0180(16) 0.0238(16) 0.0052(13)
C1 0.0360(14) 0.0370(15) 0.0354(14) 0.0068(11) 0.0052(11) -0.0055(11)
C2 0.0506(18) 0.0385(16) 0.0421(16) 0.0100(13) 0.0029(13) -0.0063(12)
C3 0.0334(14) 0.0344(14) 0.0342(13) 0.0058(11) 0.0020(10) -0.0028(10)
C4 0.0400(16) 0.0402(15) 0.0404(15) 0.0073(12) 0.0051(12) 0.0007(12)
C5 0.075(3) 0.064(3) 0.063(2) 0.027(2) 0.0076(19) 0.0050(18)
C6 0.0418(17) 0.0439(16) 0.0552(18) 0.0176(13) 0.0028(13) -0.0011(13)
C7 0.0487(18) 0.0321(15) 0.0605(19) 0.0042(13) 0.0111(14) -0.0011(13)
C8 0.0461(18) 0.0336(15) 0.0620(19) 0.0060(13) 0.0085(14) -0.0080(13)
C9 0.0404(17) 0.0317(15) 0.071(2) 0.0030(12) 0.0104(15) -0.0006(14)
C10 0.0464(18) 0.0393(17) 0.063(2) 0.0053(14) -0.0033(15) -0.0110(14)

loop_
_atom_type_symbol
_atom_type_description
_atom_type_scat_dispersion_real
_atom_type_scat_dispersion_imag
_atom_type_scat_source
C C 0.0033 0.0016 'International Tables Vol C Tables 4.2.6.8 and 6.1.1.4'
H H 0.0000 0.0000 'International Tables Vol C Tables 4.2.6.8 and 6.1.1.4'
N N 0.0061 0.0033 'International Tables Vol C Tables 4.2.6.8 and 6.1.1.4'
S S 0.1246 0.1234 'International Tables Vol C Tables 4.2.6.8 and 6.1.1.4'
Ni Ni 0.3393 1.1124 'International Tables Vol C Tables 4.2.6.8 and 6.1.1.4'

loop_
_geom_angle_atom_site_label_1
_geom_angle_atom_site_label_2
_geom_angle_atom_site_label_3
_geom_angle_site_symmetry_1
_geom_angle_site_symmetry_3
_geom_angle
S1 Ni1 S1 . 2_675 180.00(3)
S1 Ni1 S2 . . 88.08(5)
S1 Ni1 S2 2_675 . 91.92(5)
S1 Ni1 S2 . 2_675 91.92(5)
S1 Ni1 S2 2_675 2_675 88.08(5)
S2 Ni1 S2 . 2_675 180.0
C1 S1 Ni1 . . 103.30(12)
C3 S2 Ni1 . . 103.34(12)
C3 C1 C2 2_675 . 122.5(3)
C3 C1 S1 2_675 . 120.5(2)
C2 C1 S1 . . 117.0(3)
N1 C2 C1 . . 176.8(4)
C1 C3 C4 2_675 . 122.4(3)
C1 C3 S2 2_675 . 120.3(2)
C4 C3 S2 . . 117.4(2)
N2 C4 C3 . . 178.9(4)
C6 C5 H5A . . 109.5
C6 C5 H5B . . 109.5
H5A C5 H5B . . 109.5
C6 C5 H5C . . 109.5
H5A C5 H5C . . 109.5
H5B C5 H5C . . 109.5
C10 C6 C7 . . 117.0(3)
C10 C6 C5 . . 122.0(3)
C7 C6 C5 . . 121.0(4)
C8 C7 C6 . . 120.9(3)
C8 C7 H7 . . 119.5
C6 C7 H7 . . 119.5
N3 C8 C7 . . 119.8(3)
N3 C8 H8 . . 120.1
C7 C8 H8 . . 120.1
N3 C9 C10 . . 120.0(3)
N3 C9 H9 . . 120.0
C10 C9 H9 . . 120.0
C9 C10 C6 . . 120.6(3)
C9 C10 H10 . . 119.7
C6 C10 H10 . . 119.7
C8 N3 C9 . . 121.7(3)
C8 N3 N4 . . 120.4(3)
C9 N3 N4 . . 117.8(3)
N3 N4 H4A . . 120.0
N3 N4 H4B . . 120.0
H4A N4 H4B . . 120.0

loop_
_geom_bond_atom_site_label_1
_geom_bond_atom_site_label_2
_geom_bond_site_symmetry_2
_geom_bond_distance
Ni1 S1 . 2.1655(12)
Ni1 S1 2_675 2.1655(12)
Ni1 S2 . 2.1738(11)
Ni1 S2 2_675 2.1738(11)
S1 C1 . 1.739(3)
S2 C3 . 1.737(3)
C1 C3 2_675 1.361(4)
C1 C2 . 1.423(4)
C2 N1 . 1.137(5)
C3 C1 2_675 1.361(4)
C3 C4 . 1.426(4)
C4 N2 . 1.149(4)
C5 C6 . 1.506(5)
C5 H5A . 0.9600
C5 H5B . 0.9600
C5 H5C . 0.9600
C6 C10 . 1.388(5)
C6 C7 . 1.388(5)
C7 C8 . 1.375(5)
C7 H7 . 0.9300
C8 N3 . 1.326(4)
C8 H8 . 0.9300
C9 N3 . 1.343(4)
C9 C10 . 1.369(5)
C9 H9 . 0.9300
C10 H10 . 0.9300
N3 N4 . 1.404(4)
N4 H4A . 0.8600
N4 H4B . 0.8600

loop_
_geom_hbond_atom_site_label_D
_geom_hbond_atom_site_label_H
_geom_hbond_atom_site_label_A
_geom_hbond_site_symmetry_A
_geom_hbond_distance_DH
_geom_hbond_distance_HA
_geom_hbond_distance_DA
_geom_hbond_angle_DHA
N4 H4A N1 2_665 0.86 2.35 3.151(6) 155.2
N4 H4B N2 . 0.86 2.58 3.075(5) 117.7
